data_7226756
loop_
_publ_author_name
'Perfetto, Alessandra'
'Bertolasi, Valerio'
'Costabile, Chiara'
'Paradiso, Veronica'
'Caruso, Tonino'
'Longo, Pasquale'
'Grisi, Fabia'

_publ_section_title
;
 Methyl and phenyl substituent effects on the catalytic behavior of NHC
 ruthenium complexes
;
_journal_issue 98
_journal_name_full 'RSC Adv.'
_journal_page_first 95793
_journal_paper_doi 10.1039/C6RA20608E
_journal_volume 6
_journal_year 2016
_chemical_formula_moiety 'C27 H32 Cl N2 Rh'
_chemical_formula_sum 'C27 H32 Cl N2 Rh'
_chemical_formula_weight 522.90
_space_group_crystal_system monoclinic
_space_group_IT_number 14
_space_group_name_Hall '-P 2yn'
_space_group_name_H-M_alt 'P 1 21/n 1'
_symmetry_space_group_name_Hall '-P 2yn'
_symmetry_space_group_name_H-M 'P 1 21/n 1'
_atom_sites_solution_hydrogens geom
_audit_creation_method SHELXL-2014/6
_audit_update_record
;
2016-06-07 deposited with the CCDC.
2016-10-03 downloaded from the CCDC.
;
_cell_angle_alpha 90
_cell_angle_beta 97.5760(13)
_cell_angle_gamma 90
_cell_formula_units_Z 4
_cell_length_a 10.2032(2)
_cell_length_b 19.7640(5)
_cell_length_c 14.0720(3)
_cell_measurement_reflns_used 26544
_cell_measurement_temperature 295
_cell_measurement_theta_max 30.00
_cell_measurement_theta_min 1.80
_cell_volume 2812.93(11)
_computing_cell_refinement 'Denzo SMN (Otwinowski & Minor, 1997)'
_computing_data_collection 'COLLECT (Nonius, 1998)'
_computing_data_reduction 'Denzo SMN (Otwinowski & Minor, 1997)'
_computing_molecular_graphics 'ORTEPIII (Burnett & Johnson, 1996)'
_computing_publication_material 'SHELXL-2014/6 (Sheldrick, 2014), PARST (Nardelli,1995), PLATON (Spek,2009)'
_computing_structure_refinement 'SHELXL-2014/6 (Sheldrick, 2014)'
_computing_structure_solution 'SIR97 (Altomare et al., 1999)'
_diffrn_ambient_temperature 295
_diffrn_measured_fraction_theta_full 0.994
_diffrn_measured_fraction_theta_max 0.992
_diffrn_measurement_device_type 'Nonius Kappa CCD'
_diffrn_measurement_method '\f scans and \w scans'
_diffrn_radiation_type MoK\a
_diffrn_radiation_wavelength 0.71073
_diffrn_reflns_av_R_equivalents 0.0370
_diffrn_reflns_av_unetI/netI 0.0320
_diffrn_reflns_Laue_measured_fraction_full 0.994
_diffrn_reflns_Laue_measured_fraction_max 0.992
_diffrn_reflns_limit_h_max 14
_diffrn_reflns_limit_h_min -14
_diffrn_reflns_limit_k_max 27
_diffrn_reflns_limit_k_min -25
_diffrn_reflns_limit_l_max 19
_diffrn_reflns_limit_l_min -18
_diffrn_reflns_number 26544
_diffrn_reflns_point_group_measured_fraction_full 0.994
_diffrn_reflns_point_group_measured_fraction_max 0.992
_diffrn_reflns_theta_full 25.242
_diffrn_reflns_theta_max 30.009
_diffrn_reflns_theta_min 1.787
_diffrn_source 'fine-focus sealed tube'
_exptl_absorpt_coefficient_mu 0.716
_exptl_absorpt_correction_T_max 0.732
_exptl_absorpt_correction_T_min 0.676
_exptl_absorpt_correction_type multi-scan
_exptl_absorpt_process_details 'SORTAV (Blessing, 1995)'
_exptl_crystal_colour yellow
_exptl_crystal_density_diffrn 1.235
_exptl_crystal_description block
_exptl_crystal_F_000 1080
_exptl_crystal_size_max 0.46
_exptl_crystal_size_mid 0.42
_exptl_crystal_size_min 0.35
_platon_squeeze_details ' ?'
_refine_diff_density_max 0.671
_refine_diff_density_min -0.720
_refine_diff_density_rms 0.132
_refine_ls_extinction_method none
_refine_ls_goodness_of_fit_ref 1.067
_refine_ls_hydrogen_treatment constr
_refine_ls_matrix_type full
_refine_ls_number_parameters 284
_refine_ls_number_reflns 8136
_refine_ls_number_restraints 0
_refine_ls_restrained_S_all 1.067
_refine_ls_R_factor_all 0.0538
_refine_ls_R_factor_gt 0.0416
_refine_ls_shift/su_max 0.000
_refine_ls_shift/su_mean 0.000
_refine_ls_structure_factor_coef Fsqd
_refine_ls_weighting_details 'w=1/[\s^2^(Fo^2^)+(0.0814P)^2^+0.6237P] where P=(Fo^2^+2Fc^2^)/3'
_refine_ls_weighting_scheme calc
_refine_ls_wR_factor_gt 0.1235
_refine_ls_wR_factor_ref 0.1308
_reflns_Friedel_coverage 0.000
_reflns_number_gt 6494
_reflns_number_total 8136
_reflns_threshold_expression 'I > 2\s(I)'
_cod_data_source_file c6ra20608e2.cif
_cod_data_source_block Rh-21
_cod_database_code 7226756
_shelx_space_group_comment
;
The symmetry employed for this shelxl refinement is uniquely defined
by the following loop, which should always be used as a source of
symmetry information in preference to the above space-group names.
They are only intended as comments.
;
_shelxl_version_number 2014/6

loop_
_space_group_symop_operation_xyz
'x, y, z'
'-x+1/2, y+1/2, -z+1/2'
'-x, -y, -z'
'x-1/2, -y-1/2, z-1/2'

loop_
_atom_site_label
_atom_site_type_symbol
_atom_site_fract_x
_atom_site_fract_y
_atom_site_fract_z
_atom_site_U_iso_or_equiv
_atom_site_adp_type
_atom_site_occupancy
_atom_site_site_symmetry_order
_atom_site_calc_flag
_atom_site_refinement_flags_posn
_atom_site_refinement_flags_adp
Rh1 Rh 0.01002(2) 0.35944(2) 0.13736(2) 0.03554(8) Uani 1 1 d . .
Cl1 Cl 0.06487(7) 0.30866(4) -0.00848(5) 0.05808(18) Uani 1 1 d . .
C1 C 0.1561(2) 0.30765(13) 0.21413(17) 0.0388(5) Uani 1 1 d . .
N1 N 0.28359(19) 0.32532(12) 0.23820(17) 0.0477(5) Uani 1 1 d . .
N2 N 0.1400(2) 0.24610(12) 0.25094(17) 0.0476(5) Uani 1 1 d . .
C2 C 0.3666(3) 0.26657(17) 0.2756(3) 0.0672(9) Uani 1 1 d . .
H2 H 0.4305 0.2802 0.3304 0.081 Uiso 1 1 calc R U
C3 C 0.2650(3) 0.21991(16) 0.3069(3) 0.0611(8) Uani 1 1 d . .
H3 H 0.2604 0.2282 0.3751 0.073 Uiso 1 1 calc R U
C4 C 0.0154(3) 0.43313(15) 0.2443(2) 0.0509(6) Uani 1 1 d . .
H4 H 0.1045 0.4234 0.2617 0.061 Uiso 1 1 calc R U
C5 C -0.0752(3) 0.38271(16) 0.2616(2) 0.0518(6) Uani 1 1 d . .
H5 H -0.0410 0.3417 0.2859 0.062 Uiso 1 1 calc R U
C6 C -0.2259(3) 0.3897(2) 0.2436(3) 0.0702(9) Uani 1 1 d . .
C7 C -0.2818(3) 0.36593(19) 0.1431(3) 0.0718(10) Uani 1 1 d . .
H7A H -0.2989 0.3177 0.1451 0.086 Uiso 1 1 calc R U
H7B H -0.3656 0.3884 0.1242 0.086 Uiso 1 1 calc R U
C8 C -0.1921(3) 0.37938(19) 0.0681(2) 0.0598(7) Uani 1 1 d . .
H8 H -0.1835 0.3448 0.0246 0.072 Uiso 1 1 calc R U
C9 C -0.1229(3) 0.43657(16) 0.0578(2) 0.0567(7) Uani 1 1 d . .
H9 H -0.0674 0.4370 0.0104 0.068 Uiso 1 1 calc R U
C10 C -0.1288(3) 0.49928(17) 0.1167(3) 0.0679(9) Uani 1 1 d . .
H10A H -0.2132 0.5011 0.1412 0.081 Uiso 1 1 calc R U
H10B H -0.1225 0.5387 0.0764 0.081 Uiso 1 1 calc R U
C11 C -0.0175(4) 0.50144(18) 0.2004(3) 0.0723(9) Uani 1 1 d . .
H11A H 0.0610 0.5201 0.1782 0.087 Uiso 1 1 calc R U
H11B H -0.0429 0.5315 0.2493 0.087 Uiso 1 1 calc R U
C12 C 0.3411(2) 0.38742(15) 0.2120(2) 0.0502(6) Uani 1 1 d . .
C13 C 0.4061(3) 0.4289(2) 0.2818(3) 0.0727(9) Uani 1 1 d . .
C14 C 0.4596(4) 0.4880(2) 0.2535(5) 0.0979(16) Uani 1 1 d . .
H14 H 0.5030 0.5165 0.3000 0.117 Uiso 1 1 calc R U
C15 C 0.4513(4) 0.5062(2) 0.1596(5) 0.1047(19) Uani 1 1 d . .
H15 H 0.4901 0.5462 0.1426 0.126 Uiso 1 1 calc R U
C16 C 0.3859(3) 0.4659(2) 0.0908(4) 0.0894(14) Uani 1 1 d . .
H16 H 0.3784 0.4788 0.0268 0.107 Uiso 1 1 calc R U
C17 C 0.3303(3) 0.40527(17) 0.1158(3) 0.0618(8) Uani 1 1 d . .
H17 H 0.2866 0.3772 0.0689 0.074 Uiso 1 1 calc R U
C18 C 0.4179(6) 0.4102(4) 0.3866(4) 0.126(2) Uani 1 1 d . .
H18A H 0.4916 0.3802 0.4022 0.189 Uiso 1 1 calc R U
H18B H 0.3382 0.3882 0.3993 0.189 Uiso 1 1 calc R U
H18C H 0.4313 0.4505 0.4249 0.189 Uiso 1 1 calc R U
C19 C 0.0148(3) 0.21114(14) 0.2425(2) 0.0513(6) Uani 1 1 d . .
C20 C -0.0509(3) 0.20096(18) 0.3205(3) 0.0658(9) Uani 1 1 d . .
C21 C -0.1747(4) 0.1671(2) 0.3046(4) 0.0864(13) Uani 1 1 d . .
H21 H -0.2220 0.1604 0.3559 0.104 Uiso 1 1 calc R U
C22 C -0.2256(4) 0.1443(2) 0.2163(5) 0.0919(15) Uani 1 1 d . .
H22 H -0.3065 0.1220 0.2075 0.110 Uiso 1 1 calc R U
C23 C -0.1580(4) 0.1543(2) 0.1421(4) 0.0913(13) Uani 1 1 d . .
H23 H -0.1927 0.1383 0.0818 0.110 Uiso 1 1 calc R U
C24 C -0.0380(3) 0.18773(18) 0.1529(3) 0.0675(8) Uani 1 1 d . .
H24 H 0.0069 0.1945 0.1004 0.081 Uiso 1 1 calc R U
C25 C 0.0037(5) 0.2258(3) 0.4197(3) 0.0968(15) Uani 1 1 d . .
H25A H 0.0725 0.1959 0.4473 0.145 Uiso 1 1 calc R U
H25B H -0.0659 0.2267 0.4595 0.145 Uiso 1 1 calc R U
H25C H 0.0389 0.2705 0.4153 0.145 Uiso 1 1 calc R U
C26 C 0.4378(5) 0.2402(3) 0.1942(5) 0.141(3) Uani 1 1 d . .
H26A H 0.3740 0.2231 0.1436 0.211 Uiso 1 1 calc R U
H26B H 0.4972 0.2045 0.2177 0.211 Uiso 1 1 calc R U
H26C H 0.4869 0.2764 0.1700 0.211 Uiso 1 1 calc R U
C27 C 0.2852(4) 0.14626(18) 0.2939(4) 0.0820(12) Uani 1 1 d . .
H27A H 0.2165 0.1216 0.3192 0.123 Uiso 1 1 calc R U
H27B H 0.3695 0.1332 0.3273 0.123 Uiso 1 1 calc R U
H27C H 0.2825 0.1364 0.2269 0.123 Uiso 1 1 calc R U

loop_
_atom_site_aniso_label
_atom_site_aniso_U_11
_atom_site_aniso_U_22
_atom_site_aniso_U_33
_atom_site_aniso_U_23
_atom_site_aniso_U_13
_atom_site_aniso_U_12
Rh1 0.02789(10) 0.03836(12) 0.04024(12) 0.00417(7) 0.00404(7) 0.00169(6)
Cl1 0.0558(4) 0.0708(5) 0.0486(3) -0.0078(3) 0.0109(3) 0.0000(3)
C1 0.0327(10) 0.0419(12) 0.0421(11) 0.0057(9) 0.0063(8) 0.0028(9)
N1 0.0314(9) 0.0491(13) 0.0617(13) 0.0144(10) 0.0029(9) 0.0035(8)
N2 0.0370(10) 0.0482(12) 0.0586(12) 0.0179(10) 0.0095(9) 0.0035(9)
C2 0.0398(13) 0.0604(19) 0.097(2) 0.0235(17) -0.0087(14) 0.0085(12)
C3 0.0462(14) 0.0588(18) 0.077(2) 0.0248(15) 0.0044(13) 0.0066(12)
C4 0.0441(13) 0.0543(16) 0.0536(14) -0.0067(12) 0.0036(11) 0.0079(11)
C5 0.0507(14) 0.0588(16) 0.0487(14) 0.0050(12) 0.0169(11) 0.0154(13)
C6 0.0487(15) 0.086(3) 0.082(2) 0.005(2) 0.0319(15) 0.0035(16)
C7 0.0320(13) 0.081(3) 0.103(3) -0.0057(19) 0.0110(15) -0.0013(13)
C8 0.0374(13) 0.076(2) 0.0625(17) -0.0027(15) -0.0044(12) 0.0109(13)
C9 0.0514(14) 0.0624(18) 0.0550(15) 0.0160(13) 0.0019(12) 0.0159(13)
C10 0.0657(18) 0.0489(17) 0.090(2) 0.0176(16) 0.0147(17) 0.0141(14)
C11 0.071(2) 0.0509(19) 0.096(3) -0.0109(17) 0.0155(18) 0.0023(15)
C12 0.0295(10) 0.0465(15) 0.0739(18) 0.0072(13) 0.0045(11) 0.0014(10)
C13 0.0472(15) 0.072(2) 0.098(3) -0.0168(19) 0.0070(16) -0.0033(15)
C14 0.061(2) 0.061(2) 0.172(5) -0.029(3) 0.014(3) -0.0127(18)
C15 0.054(2) 0.051(2) 0.212(6) 0.020(3) 0.027(3) -0.0030(16)
C16 0.0465(16) 0.080(3) 0.142(4) 0.059(3) 0.015(2) 0.0014(17)
C17 0.0362(12) 0.0648(19) 0.083(2) 0.0252(16) 0.0044(13) -0.0006(12)
C18 0.123(4) 0.165(6) 0.085(3) -0.041(3) -0.006(3) -0.025(4)
C19 0.0414(12) 0.0444(14) 0.0708(17) 0.0185(13) 0.0171(12) 0.0034(10)
C20 0.0528(15) 0.0633(19) 0.086(2) 0.0321(17) 0.0273(16) 0.0100(14)
C21 0.0580(19) 0.078(3) 0.132(4) 0.045(3) 0.044(2) 0.0097(18)
C22 0.056(2) 0.079(3) 0.142(5) 0.018(3) 0.021(3) -0.0133(17)
C23 0.077(3) 0.071(3) 0.124(4) -0.003(2) 0.008(3) -0.020(2)
C24 0.0578(17) 0.0598(19) 0.087(2) 0.0016(17) 0.0158(16) -0.0090(15)
C25 0.088(3) 0.133(4) 0.074(2) 0.033(3) 0.029(2) 0.021(3)
C26 0.105(3) 0.078(3) 0.265(8) 0.055(4) 0.124(5) 0.039(3)
C27 0.062(2) 0.058(2) 0.123(4) 0.015(2) 0.000(2) 0.0091(15)

loop_
_atom_type_symbol
_atom_type_description
_atom_type_scat_dispersion_real
_atom_type_scat_dispersion_imag
_atom_type_scat_source
Rh Rh -1.1178 0.9187 'International Tables Vol C Tables 4.2.6.8 and 6.1.1.4'
C C 0.0033 0.0016 'International Tables Vol C Tables 4.2.6.8 and 6.1.1.4'
H H 0.0000 0.0000 'International Tables Vol C Tables 4.2.6.8 and 6.1.1.4'
Cl Cl 0.1484 0.1585 'International Tables Vol C Tables 4.2.6.8 and 6.1.1.4'
N N 0.0061 0.0033 'International Tables Vol C Tables 4.2.6.8 and 6.1.1.4'

loop_
_geom_angle_atom_site_label_1
_geom_angle_atom_site_label_2
_geom_angle_atom_site_label_3
_geom_angle
C1 Rh1 C4 91.18(10)
C1 Rh1 C5 91.33(10)
C4 Rh1 C5 39.07(12)
C1 Rh1 C8 156.78(12)
C4 Rh1 C8 97.38(12)
C5 Rh1 C8 82.11(12)
C1 Rh1 C9 167.42(11)
C4 Rh1 C9 80.94(11)
C5 Rh1 C9 88.70(11)
C8 Rh1 C9 35.42(12)
C1 Rh1 Cl1 90.39(7)
C4 Rh1 Cl1 156.11(9)
C5 Rh1 Cl1 164.67(9)
C8 Rh1 Cl1 90.39(9)
C9 Rh1 Cl1 92.91(8)
N2 C1 N1 107.5(2)
N2 C1 Rh1 123.51(17)
N1 C1 Rh1 128.95(18)
C1 N1 C12 125.0(2)
C1 N1 C2 111.8(2)
C12 N1 C2 121.7(2)
C1 N2 C19 123.7(2)
C1 N2 C3 112.2(2)
C19 N2 C3 124.0(2)
N1 C2 C3 101.5(2)
N1 C2 C26 107.8(3)
C3 C2 C26 115.3(4)
N1 C2 H2 110.6
C3 C2 H2 110.6
C26 C2 H2 110.6
C27 C3 C2 117.1(3)
C27 C3 N2 113.3(3)
C2 C3 N2 101.9(2)
C27 C3 H3 108.0
C2 C3 H3 108.0
N2 C3 H3 108.0
C5 C4 C11 126.3(3)
C5 C4 Rh1 70.97(16)
C11 C4 Rh1 110.3(2)
C5 C4 H4 116.8
C11 C4 H4 116.8
Rh1 C4 H4 88.7
C4 C5 C6 125.3(3)
C4 C5 Rh1 69.96(15)
C6 C5 Rh1 113.5(2)
C4 C5 H5 117.3
C6 C5 H5 117.3
Rh1 C5 H5 86.5
C7 C6 C5 111.7(3)
C8 C7 C6 114.0(3)
C8 C7 H7A 108.8
C6 C7 H7A 108.8
C8 C7 H7B 108.8
C6 C7 H7B 108.8
H7A C7 H7B 107.7
C9 C8 C7 126.6(3)
C9 C8 Rh1 74.04(16)
C7 C8 Rh1 106.2(2)
C9 C8 H8 116.7
C7 C8 H8 116.7
Rh1 C8 H8 89.8
C8 C9 C10 125.0(3)
C8 C9 Rh1 70.54(16)
C10 C9 Rh1 110.6(2)
C8 C9 H9 117.5
C10 C9 H9 117.5
Rh1 C9 H9 88.8
C9 C10 C11 111.8(3)
C9 C10 H10A 109.3
C11 C10 H10A 109.3
C9 C10 H10B 109.3
C11 C10 H10B 109.3
H10A C10 H10B 107.9
C4 C11 C10 113.3(3)
C4 C11 H11A 108.9
C10 C11 H11A 108.9
C4 C11 H11B 108.9
C10 C11 H11B 108.9
H11A C11 H11B 107.7
C13 C12 C17 120.8(3)
C13 C12 N1 120.1(3)
C17 C12 N1 119.1(3)
C14 C13 C12 118.2(4)
C14 C13 C18 120.6(4)
C12 C13 C18 121.3(4)
C15 C14 C13 122.1(4)
C15 C14 H14 119.0
C13 C14 H14 119.0
C16 C15 C14 119.9(4)
C16 C15 H15 120.1
C14 C15 H15 120.1
C15 C16 C17 120.3(4)
C15 C16 H16 119.9
C17 C16 H16 119.9
C16 C17 C12 118.8(4)
C16 C17 H17 120.6
C12 C17 H17 120.6
C13 C18 H18A 109.5
C13 C18 H18B 109.5
H18A C18 H18B 109.5
C13 C18 H18C 109.5
H18A C18 H18C 109.5
H18B C18 H18C 109.5
C20 C19 C24 120.4(3)
C20 C19 N2 121.7(3)
C24 C19 N2 118.0(3)
C19 C20 C21 117.4(4)
C19 C20 C25 122.0(3)
C21 C20 C25 120.6(4)
C22 C21 C20 121.7(4)
C22 C21 H21 119.2
C20 C21 H21 119.2
C23 C22 C21 119.3(4)
C23 C22 H22 120.3
C21 C22 H22 120.3
C22 C23 C24 121.6(5)
C22 C23 H23 119.2
C24 C23 H23 119.2
C23 C24 C19 119.6(4)
C23 C24 H24 120.2
C19 C24 H24 120.2
C20 C25 H25A 109.5
C20 C25 H25B 109.5
H25A C25 H25B 109.5
C20 C25 H25C 109.5
H25A C25 H25C 109.5
H25B C25 H25C 109.5
C2 C26 H26A 109.5
C2 C26 H26B 109.5
H26A C26 H26B 109.5
C2 C26 H26C 109.5
H26A C26 H26C 109.5
H26B C26 H26C 109.5
C3 C27 H27A 109.5
C3 C27 H27B 109.5
H27A C27 H27B 109.5
C3 C27 H27C 109.5
H27A C27 H27C 109.5
H27B C27 H27C 109.5

loop_
_geom_bond_atom_site_label_1
_geom_bond_atom_site_label_2
_geom_bond_distance
Rh1 C1 2.003(2)
Rh1 C4 2.090(3)
Rh1 C5 2.103(3)
Rh1 C8 2.197(3)
Rh1 C9 2.240(3)
Rh1 Cl1 2.4156(7)
C1 N2 1.341(3)
C1 N1 1.347(3)
N1 C12 1.430(4)
N1 C2 1.492(3)
N2 C19 1.443(3)
N2 C3 1.500(3)
C2 C3 1.497(5)
C2 C26 1.526(7)
C2 H2 0.9800
C3 C27 1.485(5)
C3 H3 0.9800
C4 C5 1.402(4)
C4 C11 1.504(5)
C4 H4 0.9300
C5 C6 1.531(4)
C5 H5 0.9300
C6 C7 1.527(5)
C7 C8 1.509(5)
C7 H7A 0.9700
C7 H7B 0.9700
C8 C9 1.350(5)
C8 H8 0.9300
C9 C10 1.497(5)
C9 H9 0.9300
C10 C11 1.525(5)
C10 H10A 0.9700
C10 H10B 0.9700
C11 H11A 0.9700
C11 H11B 0.9700
C12 C13 1.380(5)
C12 C17 1.390(4)
C13 C14 1.371(6)
C13 C18 1.509(7)
C14 C15 1.361(8)
C14 H14 0.9300
C15 C16 1.360(7)
C15 H15 0.9300
C16 C17 1.390(5)
C16 H16 0.9300
C17 H17 0.9300
C18 H18A 0.9600
C18 H18B 0.9600
C18 H18C 0.9600
C19 C20 1.374(4)
C19 C24 1.384(5)
C20 C21 1.420(5)
C20 C25 1.516(6)
C21 C22 1.359(7)
C21 H21 0.9300
C22 C23 1.339(7)
C22 H22 0.9300
C23 C24 1.382(5)
C23 H23 0.9300
C24 H24 0.9300
C25 H25A 0.9600
C25 H25B 0.9600
C25 H25C 0.9600
C26 H26A 0.9600
C26 H26B 0.9600
C26 H26C 0.9600
C27 H27A 0.9600
C27 H27B 0.9600
C27 H27C 0.9600

loop_
_platon_squeeze_void_nr
_platon_squeeze_void_average_x
_platon_squeeze_void_average_y
_platon_squeeze_void_average_z
_platon_squeeze_void_volume
_platon_squeeze_void_count_electrons
1 0.000 0.500 0.500 296.4 113.4
2 0.500 0.000 0.000 296.4 112.3
